data_1516519
loop_
_publ_author_name
'Manin, Alex N.'
'Voronin, Alexander P.'
'Manin, Nikolay G.'
'Vener, Mikhail V.'
'Shishkina, Anastasia V.'
'Lermontov, Anatoly S.'
'Perlovich, German L.'

_publ_section_title
;
 Salicylamide cocrystals: screening, crystal structure, sublimation
 thermodynamics, dissolution, and solid-state DFT calculations.
;
_journal_issue 24
_journal_name_full 'The journal of physical chemistry. B'
_journal_page_first 6803
_journal_page_last 6814
_journal_paper_doi 10.1021/jp5032898
_journal_volume 118
_journal_year 2014
_chemical_formula_sum 'C16 H16 N2 O5'
_chemical_formula_weight 316.31
_chemical_name_systematic
; 
 ? 
;
_space_group_IT_number 7
_symmetry_cell_setting monoclinic
_symmetry_space_group_name_Hall 'P -2yc'
_symmetry_space_group_name_H-M 'P 1 c 1'
_atom_sites_solution_hydrogens geom
_atom_sites_solution_primary direct
_atom_sites_solution_secondary difmap
_audit_creation_method SHELXL-97
_cell_angle_alpha 90.00
_cell_angle_beta 107.879(7)
_cell_angle_gamma 90.00
_cell_formula_units_Z 4
_cell_length_a 10.838(5)
_cell_length_b 11.225(5)
_cell_length_c 13.268(6)
_cell_measurement_reflns_used 3454
_cell_measurement_temperature 296(2)
_cell_measurement_theta_max 24.43
_cell_measurement_theta_min 2.68
_cell_volume 1536.2(12)
_computing_cell_refinement 'Bruker SAINT'
_computing_data_collection 'Bruker APEX2'
_computing_data_reduction 'Bruker SAINT'
_computing_molecular_graphics 'Bruker SHELXTL'
_computing_publication_material 'Bruker SHELXTL'
_computing_structure_refinement 'SHELXL-97 (Sheldrick, 1997)'
_computing_structure_solution 'SHELXS-97 (Sheldrick, 1990)'
_diffrn_ambient_temperature 296(2)
_diffrn_measured_fraction_theta_full 0.999
_diffrn_measured_fraction_theta_max 0.999
_diffrn_measurement_device_type 'Bruker SMART APEX II'
_diffrn_measurement_method \w
_diffrn_radiation_monochromator graphite
_diffrn_radiation_source 'fine-focus sealed tube'
_diffrn_radiation_type MoK\a
_diffrn_radiation_wavelength 0.71073
_diffrn_reflns_av_R_equivalents 0.0875
_diffrn_reflns_av_sigmaI/netI 0.0590
_diffrn_reflns_limit_h_max 13
_diffrn_reflns_limit_h_min -13
_diffrn_reflns_limit_k_max 14
_diffrn_reflns_limit_k_min -14
_diffrn_reflns_limit_l_max 16
_diffrn_reflns_limit_l_min -16
_diffrn_reflns_number 14141
_diffrn_reflns_theta_full 27.00
_diffrn_reflns_theta_max 27.00
_diffrn_reflns_theta_min 2.43
_diffrn_standards_decay_% 0
_diffrn_standards_interval_time 0
_diffrn_standards_number 0
_exptl_absorpt_coefficient_mu 0.103
_exptl_absorpt_correction_T_max 0.9959
_exptl_absorpt_correction_T_min 0.9877
_exptl_absorpt_correction_type multi-scan
_exptl_absorpt_process_details 'SADABS (Bruker, 2004)'
_exptl_crystal_colour colourless
_exptl_crystal_density_diffrn 1.368
_exptl_crystal_density_meas ?
_exptl_crystal_density_method 'not measured'
_exptl_crystal_description 'rect. Prism'
_exptl_crystal_F_000 664
_exptl_crystal_size_max 0.12
_exptl_crystal_size_mid 0.07
_exptl_crystal_size_min 0.04
_refine_diff_density_max 0.315
_refine_diff_density_min -0.193
_refine_diff_density_rms 0.046
_refine_ls_extinction_method none
_refine_ls_goodness_of_fit_ref 0.917
_refine_ls_hydrogen_treatment constr
_refine_ls_matrix_type full
_refine_ls_number_parameters 417
_refine_ls_number_reflns 3349
_refine_ls_number_restraints 2
_refine_ls_restrained_S_all 0.917
_refine_ls_R_factor_all 0.0746
_refine_ls_R_factor_gt 0.0477
_refine_ls_shift/su_max 0.000
_refine_ls_shift/su_mean 0.000
_refine_ls_structure_factor_coef Fsqd
_refine_ls_weighting_details 'calc w=1/[\s^2^(Fo^2^)+(0.0779P)^2^+0.0000P] where P=(Fo^2^+2Fc^2^)/3'
_refine_ls_weighting_scheme calc
_refine_ls_wR_factor_gt 0.1132
_refine_ls_wR_factor_ref 0.1237
_reflns_number_gt 2300
_reflns_number_total 3349
_reflns_threshold_expression I>2\s(I)
_cod_data_source_file jp5032898_si_002.cif
_cod_data_source_block 1
_cod_depositor_comments
;
The following automatic conversions were performed:

'_symmetry_cell_setting' value 'Monoclinic' changed to 'monoclinic'
according to
/usr/data/users/saulius/crontab/automatic-downloads/rss-feeds/ACS/lib/dictionaries/cif_core.dic
dictionary named 'cif_core.dic' version 2.4.2 from 2011-04-26.

Automatic conversion script
Id: cif_fix_values 2281 2013-09-26 08:29:07Z andrius 

 Adding full bibliography for 1516519.cif.

The following automatic conversions were performed:

'_exptl_crystal_density_meas' value 'not measured' was changed to '?'
- the value is perceived as not measured.

Automatic conversion script
Id: cif_fix_values 3008 2015-01-20 13:52:24Z robertas 
;
_cod_original_cell_volume 1536.3(12)
_cod_original_sg_symbol_H-M Pc
_cod_database_code 1516519

loop_
_symmetry_equiv_pos_as_xyz
'x, y, z'
'x, -y, z+1/2'

loop_
_atom_site_label
_atom_site_type_symbol
_atom_site_fract_x
_atom_site_fract_y
_atom_site_fract_z
_atom_site_U_iso_or_equiv
_atom_site_adp_type
_atom_site_occupancy
_atom_site_symmetry_multiplicity
_atom_site_calc_flag
_atom_site_refinement_flags
O9 O 0.7998(3) 0.4004(2) 0.8782(2) 0.0516(7) Uani 1 1 d .
O6 O 0.9517(3) 0.1026(2) 1.1604(2) 0.0499(6) Uani 1 1 d .
C30 C 0.8292(4) 0.4923(3) 0.8418(3) 0.0363(8) Uani 1 1 d .
N3 N 0.6352(3) -0.0038(2) 0.6756(2) 0.0408(7) Uani 1 1 d .
H3B H 0.6171 0.0660 0.6483 0.049 Uiso 1 1 calc R
C20 C 0.8031(4) -0.1041(3) 0.9484(3) 0.0456(9) Uani 1 1 d .
H20A H 0.8230 -0.1743 0.9874 0.055 Uiso 1 1 calc R
O5 O 0.9393(3) -0.0954(2) 1.1582(2) 0.0547(7) Uani 1 1 d .
H5B H 0.9877 -0.0879 1.2189 0.082 Uiso 1 1 calc R
C21 C 0.9160(4) 0.0096(3) 1.1128(3) 0.0385(8) Uani 1 1 d .
C24 C 0.9023(4) 0.4936(3) 0.7638(3) 0.0362(8) Uani 1 1 d .
N4 N 1.1095(3) 0.4946(2) 0.5450(2) 0.0408(7) Uani 1 1 d .
H4B H 1.1264 0.5651 0.5275 0.049 Uiso 1 1 calc R
C15 C 0.8425(4) 0.0035(3) 0.9984(3) 0.0362(8) Uani 1 1 d .
C29 C 0.9293(4) 0.5992(3) 0.7202(3) 0.0408(8) Uani 1 1 d .
H29A H 0.9017 0.6715 0.7401 0.049 Uiso 1 1 calc R
O8 O 0.7997(3) 0.5983(2) 0.8681(2) 0.0537(7) Uani 1 1 d .
H8A H 0.7545 0.5920 0.9073 0.080 Uiso 1 1 calc R
C25 C 0.9428(4) 0.3877(3) 0.7324(3) 0.0459(9) Uani 1 1 d .
H25A H 0.9240 0.3168 0.7608 0.055 Uiso 1 1 calc R
C16 C 0.8141(4) 0.1075(3) 0.9392(3) 0.0418(8) Uani 1 1 d .
H16A H 0.8409 0.1807 0.9714 0.050 Uiso 1 1 calc R
O1 O 0.6543(3) 0.3927(2) 0.4942(2) 0.0595(8) Uani 1 1 d .
C5 C 0.4522(5) 0.4977(3) 0.7539(3) 0.0558(11) Uani 1 1 d .
H5A H 0.4289 0.5559 0.7945 0.067 Uiso 1 1 calc R
C26 C 1.0105(4) 0.3836(3) 0.6599(3) 0.0475(9) Uani 1 1 d .
H26A H 1.0366 0.3110 0.6395 0.057 Uiso 1 1 calc R
C19 C 0.7346(4) -0.1098(3) 0.8415(3) 0.0465(9) Uani 1 1 d .
H19A H 0.7084 -0.1830 0.8091 0.056 Uiso 1 1 calc R
C18 C 0.7057(3) -0.0056(3) 0.7835(3) 0.0376(8) Uani 1 1 d .
C28 C 0.9968(4) 0.5970(3) 0.6476(3) 0.0404(8) Uani 1 1 d .
H28A H 1.0141 0.6679 0.6184 0.048 Uiso 1 1 calc R
N1 N 0.6428(3) 0.5868(3) 0.5241(3) 0.0503(8) Uani 1 1 d .
H1A H 0.6811 0.6024 0.4777 0.060 Uiso 1 1 calc R
H1B H 0.6196 0.6439 0.5576 0.060 Uiso 1 1 calc R
C27 C 1.0393(3) 0.4896(3) 0.6177(3) 0.0369(8) Uani 1 1 d .
C22 C 0.5911(4) -0.0958(3) 0.6079(3) 0.0468(9) Uani 1 1 d .
C17 C 0.7465(4) 0.1027(3) 0.8333(3) 0.0411(8) Uani 1 1 d .
H17A H 0.7279 0.1728 0.7942 0.049 Uiso 1 1 calc R
C31 C 1.1548(4) 0.4043(3) 0.4983(3) 0.0469(9) Uani 1 1 d .
C6 C 0.5146(4) 0.5282(4) 0.6821(3) 0.0525(10) Uani 1 1 d .
H6A H 0.5316 0.6081 0.6737 0.063 Uiso 1 1 calc R
C2 C 0.5255(4) 0.3249(3) 0.6355(3) 0.0501(9) Uani 1 1 d .
O7 O 0.6110(3) -0.2002(3) 0.6333(2) 0.0655(8) Uani 1 1 d .
C1 C 0.5534(4) 0.4438(3) 0.6215(3) 0.0422(8) Uani 1 1 d .
O10 O 1.1376(3) 0.2985(3) 0.5137(2) 0.0678(9) Uani 1 1 d .
C7 C 0.6196(4) 0.4756(3) 0.5440(3) 0.0436(9) Uani 1 1 d .
O2 O 0.5610(4) 0.2346(2) 0.5815(3) 0.0755(10) Uani 1 1 d .
H2C H 0.5983 0.2622 0.5416 0.113 Uiso 1 1 calc R
C23 C 0.5134(4) -0.0607(4) 0.4977(3) 0.0574(10) Uani 1 1 d .
H23A H 0.4301 -0.0988 0.4793 0.086 Uiso 1 1 calc R
H23B H 0.5582 -0.0850 0.4489 0.086 Uiso 1 1 calc R
H23C H 0.5020 0.0242 0.4942 0.086 Uiso 1 1 calc R
C32 C 1.2318(4) 0.4407(4) 0.4267(3) 0.0563(10) Uani 1 1 d .
H32A H 1.1967 0.4028 0.3591 0.084 Uiso 1 1 calc R
H32B H 1.3205 0.4169 0.4576 0.084 Uiso 1 1 calc R
H32C H 1.2275 0.5256 0.4177 0.084 Uiso 1 1 calc R
C3 C 0.4613(5) 0.2931(4) 0.7067(3) 0.0641(11) Uani 1 1 d .
H3A H 0.4433 0.2134 0.7153 0.077 Uiso 1 1 calc R
C4 C 0.4242(4) 0.3795(4) 0.7651(4) 0.0632(12) Uani 1 1 d .
H4A H 0.3800 0.3580 0.8123 0.076 Uiso 1 1 calc R
O3 O 0.0912(3) -0.1074(2) 0.3527(2) 0.0576(8) Uani 1 1 d .
C14 C 0.1243(4) -0.0244(3) 0.4198(3) 0.0438(9) Uani 1 1 d .
C12 C 0.2919(5) -0.0022(4) 0.7137(3) 0.0578(12) Uani 1 1 d .
H12A H 0.3157 0.0562 0.7658 0.069 Uiso 1 1 calc R
O4 O 0.1817(4) -0.2655(2) 0.4878(2) 0.0714(9) Uani 1 1 d .
H4C H 0.1451 -0.2381 0.4289 0.107 Uiso 1 1 calc R
N2 N 0.0990(3) 0.0868(3) 0.3888(3) 0.0515(8) Uani 1 1 d .
H2A H 0.0603 0.1024 0.3232 0.062 Uiso 1 1 calc R
H2B H 0.1213 0.1438 0.4340 0.062 Uiso 1 1 calc R
C8 C 0.1904(4) -0.0562(3) 0.5310(3) 0.0417(8) Uani 1 1 d .
C9 C 0.2171(4) -0.1752(3) 0.5589(3) 0.0499(9) Uani 1 1 d .
C13 C 0.2296(4) 0.0283(4) 0.6105(3) 0.0524(10) Uani 1 1 d .
H13A H 0.2132 0.1083 0.5934 0.063 Uiso 1 1 calc R
C10 C 0.2817(4) -0.2067(4) 0.6629(3) 0.0624(11) Uani 1 1 d .
H10A H 0.2998 -0.2863 0.6808 0.075 Uiso 1 1 calc R
C11 C 0.3187(4) -0.1199(4) 0.7392(4) 0.0638(12) Uani 1 1 d .
H11A H 0.3624 -0.1411 0.8088 0.077 Uiso 1 1 calc R

loop_
_atom_site_aniso_label
_atom_site_aniso_U_11
_atom_site_aniso_U_22
_atom_site_aniso_U_33
_atom_site_aniso_U_23
_atom_site_aniso_U_13
_atom_site_aniso_U_12
O9 0.0781(19) 0.0317(14) 0.0582(16) 0.0075(11) 0.0403(15) 0.0015(12)
O6 0.0707(17) 0.0331(14) 0.0414(14) -0.0045(11) 0.0106(12) 0.0002(12)
C30 0.043(2) 0.029(2) 0.0372(18) 0.0002(13) 0.0125(15) 0.0006(13)
N3 0.061(2) 0.0269(16) 0.0357(16) 0.0017(11) 0.0160(14) 0.0008(13)
C20 0.066(3) 0.0282(19) 0.042(2) 0.0014(14) 0.0159(18) 0.0047(17)
O5 0.085(2) 0.0308(14) 0.0406(14) 0.0032(11) 0.0073(13) -0.0007(13)
C21 0.046(2) 0.036(2) 0.0371(18) 0.0001(15) 0.0168(16) 0.0023(15)
C24 0.0426(19) 0.0295(18) 0.0355(18) 0.0005(13) 0.0106(15) -0.0011(14)
N4 0.059(2) 0.0271(16) 0.0411(17) -0.0011(12) 0.0227(15) -0.0012(12)
C15 0.0445(19) 0.0302(18) 0.0375(18) 0.0003(13) 0.0177(16) 0.0008(14)
C29 0.054(2) 0.0269(18) 0.0431(19) -0.0012(15) 0.0170(17) 0.0031(15)
O8 0.0796(19) 0.0317(14) 0.0656(18) -0.0014(12) 0.0457(15) 0.0023(12)
C25 0.066(2) 0.0249(18) 0.051(2) 0.0028(15) 0.0244(19) -0.0029(16)
C16 0.054(2) 0.0278(18) 0.046(2) -0.0036(14) 0.0196(18) -0.0036(15)
O1 0.092(2) 0.0336(15) 0.0660(18) 0.0021(12) 0.0443(17) 0.0022(13)
C5 0.073(3) 0.052(3) 0.049(2) 0.0044(17) 0.028(2) 0.0119(19)
C26 0.074(3) 0.0257(18) 0.053(2) -0.0008(15) 0.034(2) 0.0006(17)
C19 0.076(3) 0.0223(18) 0.042(2) -0.0008(14) 0.0182(19) -0.0024(17)
C18 0.048(2) 0.0335(19) 0.0348(18) 0.0008(13) 0.0175(16) 0.0010(14)
C28 0.054(2) 0.0256(18) 0.0412(18) 0.0049(14) 0.0145(16) -0.0005(15)
N1 0.069(2) 0.0357(18) 0.0513(18) -0.0080(14) 0.0255(17) -0.0018(15)
C27 0.046(2) 0.0292(18) 0.0347(18) -0.0008(13) 0.0112(15) -0.0021(14)
C22 0.058(2) 0.043(2) 0.043(2) -0.0057(17) 0.0219(18) -0.0077(18)
C17 0.060(2) 0.0239(17) 0.042(2) 0.0056(14) 0.0198(17) 0.0008(16)
C31 0.060(3) 0.042(2) 0.0381(19) -0.0001(16) 0.0152(17) 0.0059(18)
C6 0.063(3) 0.049(2) 0.048(2) 0.0002(18) 0.0212(19) 0.0068(19)
C2 0.063(3) 0.038(2) 0.051(2) 0.0041(17) 0.0193(19) -0.0015(18)
O7 0.103(2) 0.0330(15) 0.0617(18) -0.0040(13) 0.0261(17) -0.0035(15)
C1 0.049(2) 0.037(2) 0.0381(19) 0.0032(15) 0.0106(16) 0.0036(16)
O10 0.109(3) 0.0349(16) 0.0679(19) -0.0015(13) 0.0400(18) 0.0025(16)
C7 0.050(2) 0.041(2) 0.0380(19) 0.0027(16) 0.0109(17) -0.0024(17)
O2 0.124(3) 0.0351(17) 0.090(2) -0.0020(15) 0.066(2) -0.0062(16)
C23 0.063(3) 0.060(3) 0.048(2) -0.001(2) 0.0142(19) -0.005(2)
C32 0.062(3) 0.060(3) 0.051(2) -0.001(2) 0.023(2) 0.007(2)
C3 0.075(3) 0.056(3) 0.066(3) 0.012(2) 0.029(2) -0.005(2)
C4 0.064(3) 0.071(3) 0.063(3) 0.012(2) 0.031(2) 0.003(2)
O3 0.089(2) 0.0306(14) 0.0485(15) -0.0009(12) 0.0148(15) -0.0023(13)
C14 0.048(2) 0.045(2) 0.043(2) 0.0074(17) 0.0200(17) 0.0052(17)
C12 0.074(3) 0.059(3) 0.041(2) -0.0039(18) 0.018(2) -0.012(2)
O4 0.115(3) 0.0333(16) 0.0570(17) 0.0009(13) 0.0140(16) 0.0061(15)
N2 0.075(2) 0.0347(18) 0.0453(18) -0.0069(13) 0.0197(16) 0.0017(15)
C8 0.045(2) 0.037(2) 0.047(2) -0.0001(16) 0.0192(16) -0.0026(16)
C9 0.060(3) 0.039(2) 0.054(2) 0.0058(17) 0.021(2) 0.0007(17)
C13 0.066(3) 0.049(2) 0.044(2) -0.0024(18) 0.0208(19) -0.0066(19)
C10 0.072(3) 0.056(3) 0.056(3) 0.017(2) 0.016(2) 0.007(2)
C11 0.067(3) 0.071(3) 0.048(2) 0.011(2) 0.009(2) -0.004(2)

loop_
_atom_type_symbol
_atom_type_description
_atom_type_scat_dispersion_real
_atom_type_scat_dispersion_imag
_atom_type_scat_source
C C 0.0033 0.0016 'International Tables Vol C Tables 4.2.6.8 and 6.1.1.4'
H H 0.0000 0.0000 'International Tables Vol C Tables 4.2.6.8 and 6.1.1.4'
N N 0.0061 0.0033 'International Tables Vol C Tables 4.2.6.8 and 6.1.1.4'
O O 0.0106 0.0060 'International Tables Vol C Tables 4.2.6.8 and 6.1.1.4'

loop_
_geom_angle_atom_site_label_1
_geom_angle_atom_site_label_2
_geom_angle_atom_site_label_3
_geom_angle
O9 C30 O8 123.2(3)
O9 C30 C24 123.0(3)
O8 C30 C24 113.8(3)
C22 N3 C18 129.6(3)
C22 N3 H3B 115.2
C18 N3 H3B 115.2
C15 C20 C19 121.4(3)
C15 C20 H20A 119.3
C19 C20 H20A 119.3
C21 O5 H5B 109.5
O6 C21 O5 123.1(3)
O6 C21 C15 123.7(3)
O5 C21 C15 113.2(3)
C25 C24 C29 118.8(3)
C25 C24 C30 119.5(3)
C29 C24 C30 121.7(3)
C31 N4 C27 129.4(3)
C31 N4 H4B 115.3
C27 N4 H4B 115.3
C20 C15 C16 118.8(3)
C20 C15 C21 121.4(3)
C16 C15 C21 119.7(3)
C28 C29 C24 120.1(3)
C28 C29 H29A 119.9
C24 C29 H29A 119.9
C30 O8 H8A 109.5
C24 C25 C26 122.0(3)
C24 C25 H25A 119.0
C26 C25 H25A 119.0
C17 C16 C15 120.1(3)
C17 C16 H16A 119.9
C15 C16 H16A 119.9
C6 C5 C4 119.1(4)
C6 C5 H5A 120.4
C4 C5 H5A 120.4
C25 C26 C27 119.1(3)
C25 C26 H26A 120.5
C27 C26 H26A 120.5
C18 C19 C20 119.3(3)
C18 C19 H19A 120.4
C20 C19 H19A 120.4
C19 C18 C17 119.5(3)
C19 C18 N3 122.7(3)
C17 C18 N3 117.9(3)
C29 C28 C27 120.6(3)
C29 C28 H28A 119.7
C27 C28 H28A 119.7
C7 N1 H1A 120.0
C7 N1 H1B 120.0
H1A N1 H1B 120.0
C26 C27 C28 119.4(3)
C26 C27 N4 123.2(3)
C28 C27 N4 117.4(3)
O7 C22 N3 123.6(4)
O7 C22 C23 121.3(3)
N3 C22 C23 115.1(3)
C16 C17 C18 120.9(3)
C16 C17 H17A 119.5
C18 C17 H17A 119.5
O10 C31 N4 123.4(4)
O10 C31 C32 120.7(3)
N4 C31 C32 115.9(3)
C5 C6 C1 122.3(4)
C5 C6 H6A 118.9
C1 C6 H6A 118.9
O2 C2 C3 116.7(4)
O2 C2 C1 122.3(3)
C3 C2 C1 120.9(4)
C6 C1 C2 117.4(4)
C6 C1 C7 122.7(4)
C2 C1 C7 119.9(3)
O1 C7 N1 119.2(4)
O1 C7 C1 118.4(3)
N1 C7 C1 122.4(4)
C2 O2 H2C 109.5
C22 C23 H23A 109.5
C22 C23 H23B 109.5
H23A C23 H23B 109.5
C22 C23 H23C 109.5
H23A C23 H23C 109.5
H23B C23 H23C 109.5
C31 C32 H32A 109.5
C31 C32 H32B 109.5
H32A C32 H32B 109.5
C31 C32 H32C 109.5
H32A C32 H32C 109.5
H32B C32 H32C 109.5
C4 C3 C2 119.9(4)
C4 C3 H3A 120.0
C2 C3 H3A 120.0
C3 C4 C5 120.3(4)
C3 C4 H4A 119.8
C5 C4 H4A 119.8
O3 C14 N2 119.5(3)
O3 C14 C8 118.2(3)
N2 C14 C8 122.3(4)
C13 C12 C11 119.3(4)
C13 C12 H12A 120.4
C11 C12 H12A 120.4
C9 O4 H4C 109.5
C14 N2 H2A 120.0
C14 N2 H2B 120.0
H2A N2 H2B 120.0
C13 C8 C9 117.7(4)
C13 C8 C14 122.5(4)
C9 C8 C14 119.8(3)
O4 C9 C10 116.7(4)
O4 C9 C8 122.7(3)
C10 C9 C8 120.6(4)
C12 C13 C8 122.1(4)
C12 C13 H13A 119.0
C8 C13 H13A 119.0
C11 C10 C9 119.8(4)
C11 C10 H10A 120.1
C9 C10 H10A 120.1
C12 C11 C10 120.6(4)
C12 C11 H11A 119.7
C10 C11 H11A 119.7

loop_
_geom_bond_atom_site_label_1
_geom_bond_atom_site_label_2
_geom_bond_distance
O9 C30 1.222(4)
O6 C21 1.220(4)
C30 O8 1.307(4)
C30 C24 1.484(5)
N3 C22 1.356(4)
N3 C18 1.401(5)
N3 H3B 0.8600
C20 C15 1.381(5)
C20 C19 1.387(5)
C20 H20A 0.9300
O5 C21 1.312(4)
O5 H5B 0.8200
C21 C15 1.484(5)
C24 C25 1.376(5)
C24 C29 1.389(4)
N4 C31 1.356(4)
N4 C27 1.401(5)
N4 H4B 0.8600
C15 C16 1.389(5)
C29 C28 1.377(5)
C29 H29A 0.9300
O8 H8A 0.8200
C25 C26 1.378(5)
C25 H25A 0.9300
C16 C17 1.372(5)
C16 H16A 0.9300
O1 C7 1.264(5)
C5 C6 1.370(6)
C5 C4 1.379(6)
C5 H5A 0.9300
C26 C27 1.391(5)
C26 H26A 0.9300
C19 C18 1.382(5)
C19 H19A 0.9300
C18 C17 1.389(5)
C28 C27 1.391(5)
C28 H28A 0.9300
N1 C7 1.315(4)
N1 H1A 0.8600
N1 H1B 0.8600
C22 O7 1.220(4)
C22 C23 1.500(6)
C17 H17A 0.9300
C31 O10 1.229(4)
C31 C32 1.501(6)
C6 C1 1.388(5)
C6 H6A 0.9300
C2 O2 1.363(5)
C2 C3 1.381(6)
C2 C1 1.394(5)
C1 C7 1.468(5)
O2 H2C 0.8200
C23 H23A 0.9600
C23 H23B 0.9600
C23 H23C 0.9600
C32 H32A 0.9600
C32 H32B 0.9600
C32 H32C 0.9600
C3 C4 1.376(6)
C3 H3A 0.9300
C4 H4A 0.9300
O3 C14 1.262(5)
C14 N2 1.316(4)
C14 C8 1.472(5)
C12 C13 1.371(6)
C12 C11 1.372(6)
C12 H12A 0.9300
O4 C9 1.357(5)
O4 H4C 0.8200
N2 H2A 0.8600
N2 H2B 0.8600
C8 C13 1.386(5)
C8 C9 1.392(5)
C9 C10 1.388(5)
C13 H13A 0.9300
C10 C11 1.373(6)
C10 H10A 0.9300
C11 H11A 0.9300

loop_
_geom_hbond_atom_site_label_D
_geom_hbond_atom_site_label_H
_geom_hbond_atom_site_label_A
_geom_hbond_distance_DH
_geom_hbond_distance_HA
_geom_hbond_distance_DA
_geom_hbond_angle_DHA
_geom_hbond_site_symmetry_A
O8 H8A O1 0.82 1.82 2.628(4) 169.6 2_565
O5 H5B O3 0.82 1.80 2.604(4) 167.1 1_656
N3 H3B O2 0.86 2.10 2.958(4) 176.4 .
N4 H4B O4 0.86 2.11 2.968(4) 175.9 1_665
N2 H2A O6 0.86 2.12 2.965(4) 167.8 1_454
N2 H2B O10 0.86 2.01 2.855(4) 165.8 1_455
N1 H1B O7 0.86 2.03 2.870(4) 164.0 1_565
N1 H1A O9 0.86 2.11 2.947(4) 165.4 2_564
